data_4130189
loop_
_publ_author_name
'White, Paul B.'
'Jaworski, Jonathan N.'
'Fry, Charles G.'
'Dolinar, Brian S.'
'Guzei, Ilia A.'
'Stahl, Shannon S.'

_publ_section_title
;
 Structurally Diverse Diazafluorene-Ligated Palladium(II) Complexes and
 Their Implications for Aerobic Oxidation Reactions.
;
_journal_issue 14
_journal_name_full 'Journal of the American Chemical Society'
_journal_page_first 4869
_journal_page_last 4880
_journal_paper_doi 10.1021/jacs.6b01188
_journal_volume 138
_journal_year 2016
_chemical_formula_moiety 'C21 H20 Cl6 N2 O9 Pd2'
_chemical_formula_sum 'C21 H20 Cl6 N2 O9 Pd2'
_chemical_formula_weight 869.89
_space_group_IT_number 14
_space_group_name_Hall '-P 2ybc'
_space_group_name_H-M_alt 'P 1 21/c 1'
_symmetry_cell_setting monoclinic
_symmetry_Int_Tables_number 14
_symmetry_space_group_name_Hall '-P 2ybc'
_symmetry_space_group_name_H-M 'P 1 21/c 1'
_atom_sites_solution_hydrogens geom
_atom_sites_solution_primary direct
_atom_sites_solution_secondary difmap
_cell_angle_alpha 90.00
_cell_angle_beta 111.508(5)
_cell_angle_gamma 90.00
_cell_formula_units_Z 8
_cell_length_a 19.6236(14)
_cell_length_b 14.018(2)
_cell_length_c 22.9158(18)
_cell_measurement_reflns_used 9749
_cell_measurement_temperature 100(2)
_cell_measurement_theta_max 71.3227
_cell_measurement_theta_min 3.7738
_cell_volume 5864.8(11)
_computing_cell_refinement 'SAINT Ver. 7.68A (Bruker-AXS, 2007)'
_computing_data_collection 'APEX2 Ver. 2010.11-3 (Bruker-AXS, 2010)'
_computing_data_reduction 'SAINT Ver. 7.68A'
_computing_molecular_graphics SHELXTL
_computing_publication_material SHELXTL
_computing_structure_refinement SHELXTL
_computing_structure_solution 'SHELXTL (Sheldrick, 2008)'
_diffrn_ambient_temperature 100(2)
_diffrn_measured_fraction_theta_full 0.998
_diffrn_measured_fraction_theta_max 0.983
_diffrn_measurement_device_type 'Bruker SMART APEX2 area detector'
_diffrn_measurement_method '0.60\% \w and 0.6\% \f scans'
_diffrn_radiation_monochromator graphite
_diffrn_radiation_source 'fine-focus sealed tube'
_diffrn_radiation_type 'Cu K\a'
_diffrn_radiation_wavelength 1.54178
_diffrn_reflns_av_R_equivalents 0.0353
_diffrn_reflns_av_sigmaI/netI 0.0188
_diffrn_reflns_limit_h_max 23
_diffrn_reflns_limit_h_min -23
_diffrn_reflns_limit_k_max 17
_diffrn_reflns_limit_k_min -15
_diffrn_reflns_limit_l_max 28
_diffrn_reflns_limit_l_min -27
_diffrn_reflns_number 90215
_diffrn_reflns_theta_full 67.00
_diffrn_reflns_theta_max 71.98
_diffrn_reflns_theta_min 2.42
_exptl_absorpt_coefficient_mu 15.390
_exptl_absorpt_correction_T_max 0.4587
_exptl_absorpt_correction_T_min 0.0907
_exptl_absorpt_correction_type analytical
_exptl_absorpt_process_details
;
SADABS  (Bruker-AXS, 2011)
;
_exptl_crystal_colour orange
_exptl_crystal_density_diffrn 1.970
_exptl_crystal_density_method 'not measured'
_exptl_crystal_description plate
_exptl_crystal_F_000 3408
_exptl_crystal_size_max 0.30
_exptl_crystal_size_mid 0.21
_exptl_crystal_size_min 0.06
_refine_diff_density_max 0.838
_refine_diff_density_min -0.383
_refine_diff_density_rms 0.078
_refine_ls_extinction_method none
_refine_ls_goodness_of_fit_ref 1.040
_refine_ls_hydrogen_treatment constr
_refine_ls_matrix_type full
_refine_ls_number_parameters 729
_refine_ls_number_reflns 11341
_refine_ls_number_restraints 0
_refine_ls_restrained_S_all 1.040
_refine_ls_R_factor_all 0.0260
_refine_ls_R_factor_gt 0.0217
_refine_ls_shift/su_max 0.004
_refine_ls_shift/su_mean 0.000
_refine_ls_structure_factor_coef Fsqd
_refine_ls_weighting_details 'calc w=1/[\s^2^(Fo^2^)+(0.0287P)^2^+5.1783P] where P=(Fo^2^+2Fc^2^)/3'
_refine_ls_weighting_scheme calc
_refine_ls_wR_factor_gt 0.0529
_refine_ls_wR_factor_ref 0.0551
_reflns_number_gt 10202
_reflns_number_total 11341
_reflns_threshold_expression I>2\s(I)
_cod_data_source_file ja6b01188_si_002.cif
_cod_data_source_block Structure-A
_cod_depositor_comments
;
The following automatic conversions were performed:

data item '_symmetry_cell_setting' value 'Monoclinic' was changed to
'monoclinic' in accordance with the
/home/saulius/struct/COD-crude-data/automatic-downloads/DataCite-retrospective/ACS/depositions/lib/dictionaries/cif_core.dic
dictionary named 'cif_core.dic' version 2.4.2 last updated on
2011-04-26.

Automatic conversion script
Id: cif_fix_values 6909 2019-04-08 15:41:33Z antanas 

The following automatic conversions were performed:

data name '_iucr_refine_instruction_details' was replaced with
'_iucr_refine_instructions_details' as specified in the replacement
file 'data/replacement-values/replacement_tags.lst'.

Automatic conversion script
Id: cif_correct_tags 9268 2022-04-12 08:56:07Z antanas 
;
_cod_original_sg_symbol_Hall '-P 2ybc     '
_cod_original_sg_symbol_H-M 'P 1 21/c 1  '
_cod_database_code 4130189

loop_
_symmetry_equiv_pos_as_xyz
'x, y, z'
'-x, y+1/2, -z+1/2'
'-x, -y, -z'
'x, -y-1/2, z-1/2'

loop_
_atom_site_label
_atom_site_type_symbol
_atom_site_fract_x
_atom_site_fract_y
_atom_site_fract_z
_atom_site_U_iso_or_equiv
_atom_site_adp_type
_atom_site_occupancy
_atom_site_symmetry_multiplicity
_atom_site_calc_flag
_atom_site_refinement_flags
Pd1 Pd 0.049321(8) 0.843779(11) 0.720866(7) 0.01251(4) Uani 1 1 d .
Pd2 Pd 0.114665(8) 1.011765(11) 0.710418(7) 0.01255(4) Uani 1 1 d .
O1 O 0.02439(10) 1.09150(13) 0.95489(8) 0.0268(4) Uani 1 1 d .
O2 O 0.14110(9) 0.76999(11) 0.76190(7) 0.0170(3) Uani 1 1 d .
O3 O 0.07592(10) 0.63507(12) 0.74682(8) 0.0242(4) Uani 1 1 d .
O4 O -0.04443(9) 0.91841(11) 0.67728(7) 0.0175(3) Uani 1 1 d .
O5 O 0.01025(9) 1.04818(11) 0.65643(7) 0.0166(3) Uani 1 1 d .
O6 O 0.05700(9) 0.81413(11) 0.63718(7) 0.0179(3) Uani 1 1 d .
O7 O 0.12595(9) 0.94325(11) 0.63671(7) 0.0180(3) Uani 1 1 d .
O8 O 0.22023(8) 0.98847(11) 0.76132(7) 0.0168(3) Uani 1 1 d .
O9 O 0.24279(9) 1.11355(12) 0.71011(8) 0.0228(4) Uani 1 1 d .
N1 N 0.04233(10) 0.86985(14) 0.80490(8) 0.0138(4) Uani 1 1 d .
N2 N 0.10521(10) 1.07999(13) 0.78391(8) 0.0136(4) Uani 1 1 d .
C1 C 0.02416(12) 0.79091(17) 0.83080(11) 0.0161(4) Uani 1 1 d .
H1 H 0.0219 0.7313 0.8105 0.019 Uiso 1 1 calc R
C2 C 0.00888(13) 0.79313(17) 0.88513(11) 0.0184(5) Uani 1 1 d .
H2 H -0.0025 0.7360 0.9019 0.022 Uiso 1 1 calc R
C3 C 0.01042(13) 0.87995(18) 0.91496(11) 0.0193(5) Uani 1 1 d .
H3 H -0.0015 0.8845 0.9515 0.023 Uiso 1 1 calc R
C4 C 0.03015(12) 0.95915(17) 0.88904(11) 0.0177(5) Uani 1 1 d .
C5 C 0.03930(13) 1.06000(17) 0.91235(11) 0.0187(5) Uani 1 1 d .
C6 C 0.07073(12) 1.11156(17) 0.87142(10) 0.0166(5) Uani 1 1 d .
C7 C 0.09653(13) 1.20396(17) 0.87755(11) 0.0185(5) Uani 1 1 d .
H7 H 0.0918 1.2459 0.9084 0.022 Uiso 1 1 calc R
C8 C 0.12984(13) 1.23267(17) 0.83640(11) 0.0183(5) Uani 1 1 d .
H8 H 0.1501 1.2949 0.8394 0.022 Uiso 1 1 calc R
C9 C 0.13317(13) 1.16985(16) 0.79122(11) 0.0168(5) Uani 1 1 d .
H9 H 0.1563 1.1906 0.7636 0.020 Uiso 1 1 calc R
C10 C 0.07510(12) 1.05048(16) 0.82464(10) 0.0142(4) Uani 1 1 d .
C11 C 0.04777(12) 0.95319(16) 0.83527(10) 0.0141(4) Uani 1 1 d .
C12 C 0.13476(13) 0.67778(17) 0.76300(10) 0.0181(5) Uani 1 1 d .
C13 C 0.20744(14) 0.62691(19) 0.78551(12) 0.0253(5) Uani 1 1 d .
H13D H 0.2240 0.6185 0.7504 0.038 Uiso 1 1 calc R
H13E H 0.2021 0.5643 0.8024 0.038 Uiso 1 1 calc R
H13F H 0.2435 0.6648 0.8184 0.038 Uiso 1 1 calc R
C14 C -0.04521(13) 0.99810(16) 0.65163(10) 0.0151(5) Uani 1 1 d .
C15 C -0.11845(13) 1.03660(18) 0.61013(11) 0.0209(5) Uani 1 1 d .
H15D H -0.1229 1.1032 0.6212 0.031 Uiso 1 1 calc R
H15E H -0.1575 0.9987 0.6159 0.031 Uiso 1 1 calc R
H15F H -0.1227 1.0330 0.5662 0.031 Uiso 1 1 calc R
C16 C 0.09536(12) 0.86480(16) 0.61521(10) 0.0164(5) Uani 1 1 d .
C17 C 0.10616(14) 0.82725(18) 0.55760(11) 0.0209(5) Uani 1 1 d .
H17D H 0.0947 0.8776 0.5258 0.031 Uiso 1 1 calc R
H17E H 0.0736 0.7727 0.5409 0.031 Uiso 1 1 calc R
H17F H 0.1572 0.8070 0.5686 0.031 Uiso 1 1 calc R
C18 C 0.26353(13) 1.04754(17) 0.74771(11) 0.0177(5) Uani 1 1 d .
C19 C 0.34371(13) 1.02844(19) 0.78310(12) 0.0257(5) Uani 1 1 d .
H19D H 0.3551 1.0379 0.8281 0.039 Uiso 1 1 calc R
H19E H 0.3730 1.0724 0.7687 0.039 Uiso 1 1 calc R
H19F H 0.3551 0.9626 0.7756 0.039 Uiso 1 1 calc R
Pd1A Pd 0.381768(8) 0.426432(11) 0.786615(7) 0.01176(4) Uani 1 1 d .
Pd2A Pd 0.446967(9) 0.597377(11) 0.783402(7) 0.01254(4) Uani 1 1 d .
O1A O 0.48725(10) 0.37034(12) 0.54807(8) 0.0232(4) Uani 1 1 d .
O2A O 0.27709(8) 0.44583(11) 0.73150(7) 0.0162(3) Uani 1 1 d .
O3A O 0.25199(9) 0.33114(13) 0.78855(8) 0.0243(4) Uani 1 1 d .
O4A O 0.48595(8) 0.39197(11) 0.84296(7) 0.0163(3) Uani 1 1 d .
O5A O 0.54162(9) 0.52547(11) 0.82879(8) 0.0184(3) Uani 1 1 d .
O6A O 0.36380(9) 0.48890(11) 0.85918(7) 0.0167(3) Uani 1 1 d .
O7A O 0.43468(9) 0.61900(12) 0.86636(7) 0.0186(3) Uani 1 1 d .
O8A O 0.35306(9) 0.66497(11) 0.73972(7) 0.0174(3) Uani 1 1 d .
O9A O 0.41165(9) 0.80474(12) 0.74991(8) 0.0224(4) Uani 1 1 d .
N1A N 0.39753(10) 0.36345(13) 0.71433(8) 0.0133(4) Uani 1 1 d .
N2A N 0.45950(10) 0.57810(13) 0.70100(8) 0.0137(4) Uani 1 1 d .
C1A C 0.37046(12) 0.27312(16) 0.70408(10) 0.0157(4) Uani 1 1 d .
H1A H 0.3447 0.2499 0.7291 0.019 Uiso 1 1 calc R
C2A C 0.37857(13) 0.21349(16) 0.65901(11) 0.0177(5) Uani 1 1 d .
H2A H 0.3593 0.1506 0.6538 0.021 Uiso 1 1 calc R
C3A C 0.41519(13) 0.24647(16) 0.62142(10) 0.0176(5) Uani 1 1 d .
H3A H 0.4234 0.2065 0.5911 0.021 Uiso 1 1 calc R
C4A C 0.43906(12) 0.33946(16) 0.62994(10) 0.0163(5) Uani 1 1 d .
C5A C 0.47018(12) 0.39699(17) 0.59096(10) 0.0168(5) Uani 1 1 d .
C6A C 0.47538(12) 0.49606(17) 0.61567(10) 0.0155(5) Uani 1 1 d .
C7A C 0.49479(13) 0.57788(17) 0.59217(11) 0.0180(5) Uani 1 1 d .
H7A H 0.5074 0.5769 0.5559 0.022 Uiso 1 1 calc R
C8A C 0.49485(12) 0.66208(17) 0.62439(11) 0.0176(5) Uani 1 1 d .
H8A H 0.5064 0.7210 0.6097 0.021 Uiso 1 1 calc R
C9A C 0.47809(12) 0.65917(16) 0.67770(10) 0.0154(4) Uani 1 1 d .
H9A H 0.4796 0.7172 0.6995 0.018 Uiso 1 1 calc R
C10A C 0.45608(12) 0.49702(16) 0.66883(10) 0.0138(4) Uani 1 1 d .
C11A C 0.43032(12) 0.39740(16) 0.67647(10) 0.0141(4) Uani 1 1 d .
C12A C 0.23279(13) 0.39062(17) 0.74633(11) 0.0182(5) Uani 1 1 d .
C13A C 0.15335(14) 0.4037(2) 0.70584(13) 0.0306(6) Uani 1 1 d .
H13A H 0.1436 0.4714 0.6955 0.046 Uiso 1 1 calc R
H13B H 0.1227 0.3814 0.7285 0.046 Uiso 1 1 calc R
H13C H 0.1421 0.3668 0.6671 0.046 Uiso 1 1 calc R
C14A C 0.54172(12) 0.44349(16) 0.85125(10) 0.0158(5) Uani 1 1 d .
C15A C 0.61447(13) 0.40365(18) 0.89262(11) 0.0219(5) Uani 1 1 d .
H15A H 0.6461 0.3965 0.8683 0.033 Uiso 1 1 calc R
H15B H 0.6072 0.3413 0.9087 0.033 Uiso 1 1 calc R
H15C H 0.6376 0.4472 0.9278 0.033 Uiso 1 1 calc R
C16A C 0.39514(12) 0.56502(16) 0.88493(10) 0.0160(5) Uani 1 1 d .
C17A C 0.38474(14) 0.59247(18) 0.94463(11) 0.0220(5) Uani 1 1 d .
H17A H 0.4118 0.5480 0.9781 0.033 Uiso 1 1 calc R
H17B H 0.3325 0.5899 0.9381 0.033 Uiso 1 1 calc R
H17C H 0.4031 0.6574 0.9566 0.033 Uiso 1 1 calc R
C18A C 0.35537(13) 0.75722(17) 0.73427(10) 0.0171(5) Uani 1 1 d .
C19A C 0.27985(14) 0.80123(18) 0.70570(12) 0.0229(5) Uani 1 1 d .
H19A H 0.2627 0.8199 0.7392 0.034 Uiso 1 1 calc R
H19B H 0.2459 0.7546 0.6782 0.034 Uiso 1 1 calc R
H19C H 0.2821 0.8577 0.6812 0.034 Uiso 1 1 calc R
Cl1 Cl 0.34194(4) 0.83897(6) 0.89857(5) 0.0515(2) Uani 1 1 d .
Cl2 Cl 0.21433(4) 0.77278(5) 0.92088(3) 0.03092(14) Uani 1 1 d .
Cl3 Cl 0.24226(4) 0.97445(5) 0.91885(3) 0.03705(16) Uani 1 1 d .
C20 C 0.25031(14) 0.86281(18) 0.88651(12) 0.0250(5) Uani 1 1 d .
H20 H 0.2214 0.8643 0.8404 0.030 Uiso 1 1 calc R
Cl1A Cl 0.33155(4) 0.18003(5) 0.91956(3) 0.03557(15) Uani 1 1 d .
Cl2A Cl 0.28723(4) 0.35361(5) 0.96338(3) 0.03325(15) Uani 1 1 d .
Cl3A Cl 0.43613(3) 0.33270(4) 0.97008(3) 0.02241(12) Uani 1 1 d .
C20A C 0.34365(13) 0.30450(18) 0.92623(11) 0.0211(5) Uani 1 1 d .
H20A H 0.3296 0.3326 0.8833 0.025 Uiso 1 1 calc R
Cl1B Cl 0.15402(4) 0.57785(6) 0.58193(4) 0.0465(2) Uani 1 1 d .
Cl2B Cl 0.26164(4) 0.44377(5) 0.57319(3) 0.03354(15) Uani 1 1 d .
Cl3B Cl 0.29209(4) 0.64585(5) 0.57936(3) 0.02967(14) Uani 1 1 d .
C20B C 0.24816(14) 0.55397(19) 0.60448(12) 0.0262(6) Uani 1 1 d .
H20B H 0.2702 0.5502 0.6513 0.031 Uiso 1 1 calc R
Cl1C Cl 0.17617(4) 0.24120(5) 0.56878(3) 0.03721(16) Uani 1 1 d .
Cl2C Cl 0.06750(4) 0.09511(5) 0.51588(3) 0.03537(15) Uani 1 1 d .
Cl3C Cl 0.22140(3) 0.04654(5) 0.56048(3) 0.02683(13) Uani 1 1 d .
C20C C 0.15480(13) 0.12013(18) 0.57243(11) 0.0215(5) Uani 1 1 d .
H20C H 0.1539 0.1066 0.6150 0.026 Uiso 1 1 calc R

loop_
_atom_site_aniso_label
_atom_site_aniso_U_11
_atom_site_aniso_U_22
_atom_site_aniso_U_33
_atom_site_aniso_U_23
_atom_site_aniso_U_13
_atom_site_aniso_U_12
Pd1 0.01464(8) 0.01023(8) 0.01389(8) 0.00033(5) 0.00668(6) -0.00001(6)
Pd2 0.01429(8) 0.01130(8) 0.01415(8) -0.00038(6) 0.00769(6) -0.00089(6)
O1 0.0383(11) 0.0260(10) 0.0238(9) -0.0059(7) 0.0206(8) -0.0025(8)
O2 0.0173(8) 0.0145(8) 0.0204(8) 0.0012(6) 0.0083(6) 0.0024(6)
O3 0.0252(9) 0.0169(9) 0.0310(9) 0.0021(7) 0.0109(8) -0.0006(7)
O4 0.0163(8) 0.0153(8) 0.0207(8) 0.0026(6) 0.0065(7) 0.0011(6)
O5 0.0171(8) 0.0152(8) 0.0177(8) 0.0018(6) 0.0066(6) -0.0002(7)
O6 0.0241(9) 0.0166(8) 0.0150(7) -0.0014(6) 0.0097(7) -0.0020(7)
O7 0.0226(8) 0.0169(8) 0.0185(8) -0.0029(6) 0.0123(7) -0.0011(7)
O8 0.0145(8) 0.0161(8) 0.0210(8) 0.0019(6) 0.0081(6) 0.0008(6)
O9 0.0240(9) 0.0224(9) 0.0224(8) 0.0032(7) 0.0087(7) -0.0047(7)
N1 0.0134(9) 0.0144(9) 0.0147(9) 0.0007(7) 0.0065(7) 0.0015(8)
N2 0.0139(9) 0.0126(9) 0.0152(9) -0.0008(7) 0.0064(7) 0.0024(7)
C1 0.0145(11) 0.0140(11) 0.0211(11) 0.0024(9) 0.0083(9) 0.0011(9)
C2 0.0179(11) 0.0172(12) 0.0213(11) 0.0062(9) 0.0086(9) 0.0001(9)
C3 0.0180(11) 0.0254(13) 0.0161(11) 0.0028(9) 0.0082(9) -0.0001(10)
C4 0.0146(11) 0.0199(12) 0.0194(11) -0.0011(9) 0.0072(9) 0.0000(9)
C5 0.0191(12) 0.0194(12) 0.0184(11) -0.0006(9) 0.0076(9) 0.0003(10)
C6 0.0161(11) 0.0176(12) 0.0166(11) -0.0005(9) 0.0067(9) 0.0005(9)
C7 0.0188(12) 0.0170(12) 0.0209(11) -0.0032(9) 0.0087(9) 0.0020(10)
C8 0.0183(11) 0.0128(11) 0.0233(11) -0.0017(9) 0.0070(9) -0.0006(9)
C9 0.0177(11) 0.0154(11) 0.0188(11) 0.0019(9) 0.0083(9) 0.0008(9)
C10 0.0121(10) 0.0152(11) 0.0150(10) 0.0003(8) 0.0046(8) 0.0021(9)
C11 0.0120(10) 0.0146(11) 0.0160(10) 0.0013(8) 0.0053(8) 0.0005(9)
C12 0.0243(13) 0.0188(12) 0.0146(10) 0.0012(9) 0.0111(9) 0.0023(10)
C13 0.0287(14) 0.0211(13) 0.0295(13) 0.0033(10) 0.0146(11) 0.0076(11)
C14 0.0194(12) 0.0138(11) 0.0141(10) -0.0036(8) 0.0084(9) 0.0022(9)
C15 0.0199(12) 0.0194(12) 0.0208(11) -0.0006(9) 0.0046(10) 0.0035(10)
C16 0.0185(11) 0.0155(11) 0.0157(10) 0.0015(9) 0.0070(9) 0.0050(9)
C17 0.0259(13) 0.0215(12) 0.0174(11) -0.0030(9) 0.0104(10) 0.0021(10)
C18 0.0194(12) 0.0167(12) 0.0191(11) -0.0050(9) 0.0097(9) -0.0034(10)
C19 0.0186(12) 0.0265(14) 0.0328(14) -0.0005(11) 0.0104(11) -0.0030(11)
Pd1A 0.01298(8) 0.01038(8) 0.01318(8) 0.00003(5) 0.00627(6) -0.00069(6)
Pd2A 0.01519(8) 0.00963(8) 0.01412(8) -0.00013(6) 0.00692(6) -0.00067(6)
O1A 0.0298(10) 0.0229(9) 0.0229(8) -0.0057(7) 0.0169(7) -0.0036(8)
O2A 0.0142(8) 0.0175(8) 0.0178(8) 0.0013(6) 0.0067(6) -0.0005(6)
O3A 0.0232(9) 0.0254(9) 0.0235(9) 0.0053(7) 0.0076(7) -0.0082(7)
O4A 0.0153(8) 0.0151(8) 0.0185(8) 0.0031(6) 0.0062(6) 0.0010(6)
O5A 0.0160(8) 0.0153(8) 0.0232(8) 0.0031(6) 0.0062(7) -0.0002(7)
O6A 0.0193(8) 0.0165(8) 0.0165(7) -0.0018(6) 0.0092(6) -0.0011(7)
O7A 0.0256(9) 0.0163(8) 0.0165(8) -0.0025(6) 0.0108(7) -0.0030(7)
O8A 0.0186(8) 0.0152(8) 0.0202(8) 0.0009(6) 0.0092(7) 0.0021(7)
O9A 0.0232(9) 0.0150(8) 0.0306(9) 0.0008(7) 0.0117(7) 0.0002(7)
N1A 0.0140(9) 0.0118(9) 0.0144(9) 0.0000(7) 0.0055(7) 0.0018(7)
N2A 0.0126(9) 0.0139(9) 0.0154(9) 0.0010(7) 0.0061(7) 0.0014(7)
C1A 0.0168(11) 0.0130(11) 0.0173(10) 0.0021(8) 0.0063(9) -0.0002(9)
C2A 0.0184(11) 0.0107(11) 0.0218(11) -0.0003(9) 0.0046(9) 0.0012(9)
C3A 0.0188(11) 0.0151(11) 0.0176(11) -0.0033(9) 0.0053(9) 0.0033(9)
C4A 0.0149(11) 0.0166(12) 0.0174(11) -0.0002(9) 0.0059(9) 0.0025(9)
C5A 0.0149(11) 0.0180(12) 0.0180(11) -0.0026(9) 0.0064(9) -0.0010(9)
C6A 0.0127(11) 0.0166(11) 0.0173(11) -0.0019(9) 0.0056(9) -0.0016(9)
C7A 0.0176(11) 0.0211(12) 0.0184(11) 0.0008(9) 0.0104(9) -0.0004(10)
C8A 0.0165(11) 0.0164(12) 0.0213(11) 0.0033(9) 0.0085(9) -0.0020(9)
C9A 0.0149(11) 0.0124(11) 0.0200(11) 0.0005(8) 0.0076(9) -0.0003(9)
C10A 0.0113(10) 0.0135(11) 0.0166(10) -0.0007(8) 0.0051(8) 0.0000(9)
C11A 0.0121(10) 0.0141(11) 0.0150(10) 0.0002(8) 0.0035(8) 0.0012(9)
C12A 0.0170(11) 0.0180(12) 0.0207(11) -0.0044(9) 0.0081(9) -0.0034(9)
C13A 0.0189(13) 0.0388(16) 0.0313(14) 0.0043(12) 0.0059(11) -0.0053(12)
C14A 0.0159(11) 0.0157(12) 0.0165(10) -0.0015(9) 0.0067(9) 0.0008(9)
C15A 0.0171(12) 0.0217(13) 0.0245(12) 0.0007(10) 0.0048(10) 0.0010(10)
C16A 0.0166(11) 0.0173(12) 0.0140(10) 0.0020(9) 0.0057(9) 0.0043(9)
C17A 0.0303(14) 0.0204(12) 0.0183(11) -0.0031(9) 0.0124(10) 0.0001(10)
C18A 0.0221(12) 0.0168(12) 0.0162(10) 0.0003(9) 0.0116(9) 0.0022(10)
C19A 0.0250(13) 0.0194(12) 0.0274(12) 0.0038(10) 0.0132(11) 0.0060(10)
Cl1 0.0289(4) 0.0444(5) 0.0868(6) 0.0335(4) 0.0280(4) 0.0113(3)
Cl2 0.0359(3) 0.0313(3) 0.0265(3) -0.0027(2) 0.0126(3) -0.0135(3)
Cl3 0.0510(4) 0.0236(3) 0.0284(3) -0.0028(2) 0.0050(3) 0.0021(3)
C20 0.0245(13) 0.0212(13) 0.0282(13) 0.0016(10) 0.0085(11) -0.0014(11)
Cl1A 0.0324(3) 0.0193(3) 0.0495(4) -0.0017(3) 0.0086(3) -0.0001(3)
Cl2A 0.0271(3) 0.0416(4) 0.0360(3) -0.0054(3) 0.0174(3) 0.0051(3)
Cl3A 0.0217(3) 0.0230(3) 0.0232(3) 0.0041(2) 0.0089(2) 0.0017(2)
C20A 0.0221(12) 0.0190(12) 0.0233(12) 0.0012(9) 0.0096(10) 0.0033(10)
Cl1B 0.0261(4) 0.0428(4) 0.0703(5) 0.0262(4) 0.0171(4) 0.0092(3)
Cl2B 0.0375(4) 0.0250(3) 0.0326(3) 0.0041(3) 0.0063(3) 0.0004(3)
Cl3B 0.0352(3) 0.0294(3) 0.0230(3) 0.0013(2) 0.0090(3) -0.0099(3)
C20B 0.0235(13) 0.0262(14) 0.0278(13) 0.0091(10) 0.0081(11) 0.0021(11)
Cl1C 0.0475(4) 0.0203(3) 0.0440(4) 0.0050(3) 0.0169(3) -0.0025(3)
Cl2C 0.0229(3) 0.0390(4) 0.0357(3) 0.0003(3) 0.0007(3) 0.0041(3)
Cl3C 0.0230(3) 0.0293(3) 0.0316(3) 0.0003(2) 0.0139(2) 0.0009(2)
C20C 0.0215(12) 0.0186(12) 0.0232(12) 0.0019(9) 0.0070(10) 0.0004(10)

loop_
_atom_type_symbol
_atom_type_description
_atom_type_scat_dispersion_real
_atom_type_scat_dispersion_imag
_atom_type_scat_source
C C 0.0181 0.0091 'International Tables Vol C Tables 4.2.6.8 and 6.1.1.4'
H H 0.0000 0.0000 'International Tables Vol C Tables 4.2.6.8 and 6.1.1.4'
Cl Cl 0.3639 0.7018 'International Tables Vol C Tables 4.2.6.8 and 6.1.1.4'
N N 0.0311 0.0180 'International Tables Vol C Tables 4.2.6.8 and 6.1.1.4'
O O 0.0492 0.0322 'International Tables Vol C Tables 4.2.6.8 and 6.1.1.4'
Pd Pd 0.1215 3.9337 'International Tables Vol C Tables 4.2.6.8 and 6.1.1.4'

loop_
_geom_angle_atom_site_label_1
_geom_angle_atom_site_label_2
_geom_angle_atom_site_label_3
_geom_angle
_geom_angle_publ_flag
O2 Pd1 N1 90.56(7) yes
O2 Pd1 O6 88.39(7) yes
N1 Pd1 O6 178.55(7) yes
O2 Pd1 O4 178.88(6) yes
N1 Pd1 O4 90.56(7) yes
O6 Pd1 O4 90.49(7) yes
O2 Pd1 Pd2 96.71(5) yes
N1 Pd1 Pd2 97.24(6) yes
O6 Pd1 Pd2 83.88(5) yes
O4 Pd1 Pd2 83.26(5) yes
O8 Pd2 N2 89.03(7) yes
O8 Pd2 O7 90.14(7) yes
N2 Pd2 O7 179.09(7) yes
O8 Pd2 O5 174.36(6) yes
N2 Pd2 O5 90.48(7) yes
O7 Pd2 O5 90.32(6) yes
O8 Pd2 Pd1 103.15(5) yes
N2 Pd2 Pd1 98.43(6) yes
O7 Pd2 Pd1 82.11(5) yes
O5 Pd2 Pd1 82.48(5) yes
C12 O2 Pd1 116.74(15) ?
C14 O4 Pd1 122.66(15) ?
C14 O5 Pd2 123.81(14) ?
C16 O6 Pd1 121.60(14) ?
C16 O7 Pd2 123.83(14) ?
C18 O8 Pd2 112.59(14) ?
C11 N1 C1 117.63(19) ?
C11 N1 Pd1 129.26(15) ?
C1 N1 Pd1 112.92(15) ?
C10 N2 C9 117.47(19) ?
C10 N2 Pd2 129.67(16) ?
C9 N2 Pd2 112.84(15) ?
N1 C1 C2 123.4(2) ?
N1 C1 H1 118.3 ?
C2 C1 H1 118.3 ?
C1 C2 C3 119.3(2) ?
C1 C2 H2 120.4 ?
C3 C2 H2 120.4 ?
C4 C3 C2 116.8(2) ?
C4 C3 H3 121.6 ?
C2 C3 H3 121.6 ?
C3 C4 C11 122.0(2) ?
C3 C4 C5 128.4(2) ?
C11 C4 C5 109.5(2) ?
O1 C5 C6 128.0(2) ?
O1 C5 C4 127.1(2) ?
C6 C5 C4 104.90(19) ?
C7 C6 C10 122.0(2) ?
C7 C6 C5 127.9(2) ?
C10 C6 C5 110.0(2) ?
C6 C7 C8 116.7(2) ?
C6 C7 H7 121.6 ?
C8 C7 H7 121.6 ?
C9 C8 C7 119.2(2) ?
C9 C8 H8 120.4 ?
C7 C8 H8 120.4 ?
N2 C9 C8 123.8(2) ?
N2 C9 H9 118.1 ?
C8 C9 H9 118.1 ?
N2 C10 C6 120.7(2) ?
N2 C10 C11 131.4(2) ?
C6 C10 C11 107.60(19) ?
N1 C11 C4 120.7(2) ?
N1 C11 C10 131.6(2) ?
C4 C11 C10 107.7(2) ?
O3 C12 O2 124.3(2) ?
O3 C12 C13 122.6(2) ?
O2 C12 C13 113.1(2) ?
C12 C13 H13D 109.5 ?
C12 C13 H13E 109.5 ?
H13D C13 H13E 109.5 ?
C12 C13 H13F 109.5 ?
H13D C13 H13F 109.5 ?
H13E C13 H13F 109.5 ?
O4 C14 O5 126.1(2) ?
O4 C14 C15 117.3(2) ?
O5 C14 C15 116.6(2) ?
C14 C15 H15D 109.5 ?
C14 C15 H15E 109.5 ?
H15D C15 H15E 109.5 ?
C14 C15 H15F 109.5 ?
H15D C15 H15F 109.5 ?
H15E C15 H15F 109.5 ?
O7 C16 O6 126.9(2) ?
O7 C16 C17 116.5(2) ?
O6 C16 C17 116.6(2) ?
C16 C17 H17D 109.5 ?
C16 C17 H17E 109.5 ?
H17D C17 H17E 109.5 ?
C16 C17 H17F 109.5 ?
H17D C17 H17F 109.5 ?
H17E C17 H17F 109.5 ?
O9 C18 O8 124.7(2) ?
O9 C18 C19 121.6(2) ?
O8 C18 C19 113.7(2) ?
C18 C19 H19D 109.5 ?
C18 C19 H19E 109.5 ?
H19D C19 H19E 109.5 ?
C18 C19 H19F 109.5 ?
H19D C19 H19F 109.5 ?
H19E C19 H19F 109.5 ?
O2A Pd1A N1A 88.38(7) yes
O2A Pd1A O6A 90.69(6) yes
N1A Pd1A O6A 178.84(7) yes
O2A Pd1A O4A 174.02(6) yes
N1A Pd1A O4A 89.79(7) yes
O6A Pd1A O4A 91.06(6) yes
O2A Pd1A Pd2A 104.30(5) yes
N1A Pd1A Pd2A 98.56(5) yes
O6A Pd1A Pd2A 82.34(5) yes
O4A Pd1A Pd2A 81.60(5) yes
O8A Pd2A N2A 90.06(7) yes
O8A Pd2A O7A 89.65(7) yes
N2A Pd2A O7A 179.10(7) yes
O8A Pd2A O5A 178.50(7) yes
N2A Pd2A O5A 90.60(7) yes
O7A Pd2A O5A 89.71(7) yes
O8A Pd2A Pd1A 94.30(5) yes
N2A Pd2A Pd1A 97.31(5) yes
O7A Pd2A Pd1A 83.56(5) yes
O5A Pd2A Pd1A 84.28(5) yes
C12A O2A Pd1A 112.67(14) ?
C14A O4A Pd1A 124.86(14) ?
C14A O5A Pd2A 121.74(15) ?
C16A O6A Pd1A 123.22(14) ?
C16A O7A Pd2A 121.71(14) ?
C18A O8A Pd2A 117.64(15) ?
C11A N1A C1A 117.90(19) ?
C11A N1A Pd1A 129.45(15) ?
C1A N1A Pd1A 112.65(14) ?
C10A N2A C9A 117.25(19) ?
C10A N2A Pd2A 129.12(15) ?
C9A N2A Pd2A 113.52(15) ?
N1A C1A C2A 123.2(2) ?
N1A C1A H1A 118.4 ?
C2A C1A H1A 118.4 ?
C1A C2A C3A 119.3(2) ?
C1A C2A H2A 120.3 ?
C3A C2A H2A 120.3 ?
C4A C3A C2A 117.1(2) ?
C4A C3A H3A 121.5 ?
C2A C3A H3A 121.5 ?
C3A C4A C11A 121.8(2) ?
C3A C4A C5A 128.4(2) ?
C11A C4A C5A 109.5(2) ?
O1A C5A C6A 126.7(2) ?
O1A C5A C4A 128.1(2) ?
C6A C5A C4A 105.24(19) ?
C7A C6A C10A 122.2(2) ?
C7A C6A C5A 128.1(2) ?
C10A C6A C5A 109.7(2) ?
C6A C7A C8A 116.4(2) ?
C6A C7A H7A 121.8 ?
C8A C7A H7A 121.8 ?
C9A C8A C7A 119.4(2) ?
C9A C8A H8A 120.3 ?
C7A C8A H8A 120.3 ?
N2A C9A C8A 123.9(2) ?
N2A C9A H9A 118.0 ?
C8A C9A H9A 118.0 ?
N2A C10A C6A 120.7(2) ?
N2A C10A C11A 131.9(2) ?
C6A C10A C11A 107.40(19) ?
N1A C11A C4A 120.5(2) ?
N1A C11A C10A 131.3(2) ?
C4A C11A C10A 107.88(19) ?
O3A C12A O2A 124.7(2) ?
O3A C12A C13A 121.2(2) ?
O2A C12A C13A 114.1(2) ?
C12A C13A H13A 109.5 ?
C12A C13A H13B 109.5 ?
H13A C13A H13B 109.5 ?
C12A C13A H13C 109.5 ?
H13A C13A H13C 109.5 ?
H13B C13A H13C 109.5 ?
O5A C14A O4A 126.0(2) ?
O5A C14A C15A 117.1(2) ?
O4A C14A C15A 116.9(2) ?
C14A C15A H15A 109.5 ?
C14A C15A H15B 109.5 ?
H15A C15A H15B 109.5 ?
C14A C15A H15C 109.5 ?
H15A C15A H15C 109.5 ?
H15B C15A H15C 109.5 ?
O7A C16A O6A 127.0(2) ?
O7A C16A C17A 117.2(2) ?
O6A C16A C17A 115.8(2) ?
C16A C17A H17A 109.5 ?
C16A C17A H17B 109.5 ?
H17A C17A H17B 109.5 ?
C16A C17A H17C 109.5 ?
H17A C17A H17C 109.5 ?
H17B C17A H17C 109.5 ?
O9A C18A O8A 124.8(2) ?
O9A C18A C19A 122.6(2) ?
O8A C18A C19A 112.5(2) ?
C18A C19A H19A 109.5 ?
C18A C19A H19B 109.5 ?
H19A C19A H19B 109.5 ?
C18A C19A H19C 109.5 ?
H19A C19A H19C 109.5 ?
H19B C19A H19C 109.5 ?
Cl1 C20 Cl3 110.40(14) ?
Cl1 C20 Cl2 110.43(14) ?
Cl3 C20 Cl2 109.55(14) ?
Cl1 C20 H20 108.8 ?
Cl3 C20 H20 108.8 ?
Cl2 C20 H20 108.8 ?
Cl1A C20A Cl2A 109.88(14) ?
Cl1A C20A Cl3A 110.41(13) ?
Cl2A C20A Cl3A 109.48(13) ?
Cl1A C20A H20A 109.0 ?
Cl2A C20A H20A 109.0 ?
Cl3A C20A H20A 109.0 ?
Cl1B C20B Cl3B 110.63(14) ?
Cl1B C20B Cl2B 110.20(15) ?
Cl3B C20B Cl2B 110.10(15) ?
Cl1B C20B H20B 108.6 ?
Cl3B C20B H20B 108.6 ?
Cl2B C20B H20B 108.6 ?
Cl1C C20C Cl2C 109.97(13) ?
Cl1C C20C Cl3C 110.74(14) ?
Cl2C C20C Cl3C 110.19(14) ?
Cl1C C20C H20C 108.6 ?
Cl2C C20C H20C 108.6 ?
Cl3C C20C H20C 108.6 ?

loop_
_geom_bond_atom_site_label_1
_geom_bond_atom_site_label_2
_geom_bond_distance
_geom_bond_publ_flag
Pd1 O2 1.9889(16) yes
Pd1 N1 2.0135(18) yes
Pd1 O6 2.0212(15) yes
Pd1 O4 2.0321(16) yes
Pd1 Pd2 2.7335(4) yes
Pd2 O8 1.9966(16) yes
Pd2 N2 2.0036(18) yes
Pd2 O7 2.0246(15) yes
Pd2 O5 2.0325(16) yes
O1 C5 1.200(3) ?
O2 C12 1.300(3) ?
O3 C12 1.231(3) ?
O4 C14 1.260(3) ?
O5 C14 1.266(3) ?
O6 C16 1.266(3) ?
O7 C16 1.263(3) ?
O8 C18 1.304(3) ?
O9 C18 1.228(3) ?
N1 C11 1.344(3) ?
N1 C1 1.364(3) ?
N2 C10 1.340(3) ?
N2 C9 1.360(3) ?
C1 C2 1.384(3) ?
C1 H1 0.9500 ?
C2 C3 1.391(3) ?
C2 H2 0.9500 ?
C3 C4 1.380(3) ?
C3 H3 0.9500 ?
C4 C11 1.399(3) ?
C4 C5 1.499(3) ?
C5 C6 1.485(3) ?
C6 C7 1.379(3) ?
C6 C10 1.399(3) ?
C7 C8 1.389(3) ?
C7 H7 0.9500 ?
C8 C9 1.379(3) ?
C8 H8 0.9500 ?
C9 H9 0.9500 ?
C10 C11 1.518(3) ?
C12 C13 1.506(3) ?
C13 H13D 0.9800 ?
C13 H13E 0.9800 ?
C13 H13F 0.9800 ?
C14 C15 1.503(3) ?
C15 H15D 0.9800 ?
C15 H15E 0.9800 ?
C15 H15F 0.9800 ?
C16 C17 1.507(3) ?
C17 H17D 0.9800 ?
C17 H17E 0.9800 ?
C17 H17F 0.9800 ?
C18 C19 1.506(3) ?
C19 H19D 0.9800 ?
C19 H19E 0.9800 ?
C19 H19F 0.9800 ?
Pd1A O2A 1.9966(15) yes
Pd1A N1A 1.9987(18) yes
Pd1A O6A 2.0214(15) yes
Pd1A O4A 2.0358(16) yes
Pd1A Pd2A 2.7302(4) yes
Pd2A O8A 1.9858(16) yes
Pd2A N2A 2.0098(18) yes
Pd2A O7A 2.0248(15) yes
Pd2A O5A 2.0326(16) yes
O1A C5A 1.208(3) ?
O2A C12A 1.299(3) ?
O3A C12A 1.227(3) ?
O4A C14A 1.266(3) ?
O5A C14A 1.259(3) ?
O6A C16A 1.264(3) ?
O7A C16A 1.264(3) ?
O8A C18A 1.302(3) ?
O9A C18A 1.225(3) ?
N1A C11A 1.343(3) ?
N1A C1A 1.360(3) ?
N2A C10A 1.343(3) ?
N2A C9A 1.361(3) ?
C1A C2A 1.383(3) ?
C1A H1A 0.9500 ?
C2A C3A 1.388(3) ?
C2A H2A 0.9500 ?
C3A C4A 1.375(3) ?
C3A H3A 0.9500 ?
C4A C11A 1.400(3) ?
C4A C5A 1.490(3) ?
C5A C6A 1.489(3) ?
C6A C7A 1.379(3) ?
C6A C10A 1.402(3) ?
C7A C8A 1.392(3) ?
C7A H7A 0.9500 ?
C8A C9A 1.377(3) ?
C8A H8A 0.9500 ?
C9A H9A 0.9500 ?
C10A C11A 1.517(3) ?
C12A C13A 1.505(3) ?
C13A H13A 0.9800 ?
C13A H13B 0.9800 ?
C13A H13C 0.9800 ?
C14A C15A 1.502(3) ?
C15A H15A 0.9800 ?
C15A H15B 0.9800 ?
C15A H15C 0.9800 ?
C16A C17A 1.505(3) ?
C17A H17A 0.9800 ?
C17A H17B 0.9800 ?
C17A H17C 0.9800 ?
C18A C19A 1.515(3) ?
C19A H19A 0.9800 ?
C19A H19B 0.9800 ?
C19A H19C 0.9800 ?
Cl1 C20 1.749(3) ?
Cl2 C20 1.766(3) ?
Cl3 C20 1.763(3) ?
C20 H20 1.0000 ?
Cl1A C20A 1.760(3) ?
Cl2A C20A 1.765(2) ?
Cl3A C20A 1.767(3) ?
C20A H20A 1.0000 ?
Cl1B C20B 1.758(3) ?
Cl2B C20B 1.763(3) ?
Cl3B C20B 1.760(3) ?
C20B H20B 1.0000 ?
Cl1C C20C 1.758(3) ?
Cl2C C20C 1.763(2) ?
Cl3C C20C 1.763(3) ?
C20C H20C 1.0000 ?

loop_
_geom_torsion_atom_site_label_1
_geom_torsion_atom_site_label_2
_geom_torsion_atom_site_label_3
_geom_torsion_atom_site_label_4
_geom_torsion
O2 Pd1 Pd2 O8 -9.62(7)
N1 Pd1 Pd2 O8 81.80(7)
O6 Pd1 Pd2 O8 -97.27(7)
O4 Pd1 Pd2 O8 171.50(6)
O2 Pd1 Pd2 N2 -100.60(7)
N1 Pd1 Pd2 N2 -9.17(7)
O6 Pd1 Pd2 N2 171.75(7)
O4 Pd1 Pd2 N2 80.53(7)
O2 Pd1 Pd2 O7 78.66(7)
N1 Pd1 Pd2 O7 170.09(7)
O6 Pd1 Pd2 O7 -8.99(7)
O4 Pd1 Pd2 O7 -100.21(7)
O2 Pd1 Pd2 O5 170.04(6)
N1 Pd1 Pd2 O5 -98.54(7)
O6 Pd1 Pd2 O5 82.38(6)
O4 Pd1 Pd2 O5 -8.84(6)
N1 Pd1 O2 C12 97.53(16)
O6 Pd1 O2 C12 -81.46(15)
Pd2 Pd1 O2 C12 -165.11(14)
N1 Pd1 O4 C14 109.91(17)
O6 Pd1 O4 C14 -71.10(17)
Pd2 Pd1 O4 C14 12.68(16)
O8 Pd2 O5 C14 -174.4(6)
N2 Pd2 O5 C14 -89.41(17)
O7 Pd2 O5 C14 91.03(17)
Pd1 Pd2 O5 C14 9.03(16)
O2 Pd1 O6 C16 -85.09(17)
O4 Pd1 O6 C16 95.01(17)
Pd2 Pd1 O6 C16 11.84(16)
O8 Pd2 O7 C16 113.19(18)
O5 Pd2 O7 C16 -72.43(18)
Pd1 Pd2 O7 C16 9.93(17)
N2 Pd2 O8 C18 -100.85(15)
O7 Pd2 O8 C18 78.79(15)
O5 Pd2 O8 C18 -15.8(7)
Pd1 Pd2 O8 C18 160.72(14)
O2 Pd1 N1 C11 114.00(19)
O4 Pd1 N1 C11 -66.12(19)
Pd2 Pd1 N1 C11 17.16(19)
O2 Pd1 N1 C1 -71.27(15)
O4 Pd1 N1 C1 108.61(15)
Pd2 Pd1 N1 C1 -168.11(14)
O8 Pd2 N2 C10 -103.63(19)
O5 Pd2 N2 C10 81.98(19)
Pd1 Pd2 N2 C10 -0.48(19)
O8 Pd2 N2 C9 77.51(16)
O5 Pd2 N2 C9 -96.87(16)
Pd1 Pd2 N2 C9 -179.34(14)
C11 N1 C1 C2 2.2(3)
Pd1 N1 C1 C2 -173.20(18)
N1 C1 C2 C3 1.3(3)
C1 C2 C3 C4 -2.4(3)
C2 C3 C4 C11 0.1(3)
C2 C3 C4 C5 -177.3(2)
C3 C4 C5 O1 -7.5(4)
C11 C4 C5 O1 174.8(2)
C3 C4 C5 C6 172.4(2)
C11 C4 C5 C6 -5.3(3)
O1 C5 C6 C7 7.4(4)
C4 C5 C6 C7 -172.6(2)
O1 C5 C6 C10 -175.9(2)
C4 C5 C6 C10 4.2(3)
C10 C6 C7 C8 -2.4(3)
C5 C6 C7 C8 174.0(2)
C6 C7 C8 C9 2.1(3)
C10 N2 C9 C8 -2.4(3)
Pd2 N2 C9 C8 176.59(19)
C7 C8 C9 N2 0.3(4)
C9 N2 C10 C6 2.1(3)
Pd2 N2 C10 C6 -176.74(16)
C9 N2 C10 C11 -171.5(2)
Pd2 N2 C10 C11 9.7(4)
C7 C6 C10 N2 0.3(3)
C5 C6 C10 N2 -176.6(2)
C7 C6 C10 C11 175.3(2)
C5 C6 C10 C11 -1.7(3)
C1 N1 C11 C4 -4.5(3)
Pd1 N1 C11 C4 170.03(16)
C1 N1 C11 C10 171.7(2)
Pd1 N1 C11 C10 -13.8(4)
C3 C4 C11 N1 3.5(3)
C5 C4 C11 N1 -178.7(2)
C3 C4 C11 C10 -173.5(2)
C5 C4 C11 C10 4.4(3)
N2 C10 C11 N1 -4.0(4)
C6 C10 C11 N1 -178.2(2)
N2 C10 C11 C4 172.5(2)
C6 C10 C11 C4 -1.7(3)
Pd1 O2 C12 O3 -8.3(3)
Pd1 O2 C12 C13 170.89(15)
Pd1 O4 C14 O5 -10.4(3)
Pd1 O4 C14 C15 167.98(15)
Pd2 O5 C14 O4 -2.3(3)
Pd2 O5 C14 C15 179.30(14)
Pd2 O7 C16 O6 -4.2(3)
Pd2 O7 C16 C17 176.31(15)
Pd1 O6 C16 O7 -8.6(3)
Pd1 O6 C16 C17 170.91(15)
Pd2 O8 C18 O9 3.3(3)
Pd2 O8 C18 C19 -177.07(16)
O2A Pd1A Pd2A O8A 9.93(6)
N1A Pd1A Pd2A O8A 100.45(7)
O6A Pd1A Pd2A O8A -78.82(6)
O4A Pd1A Pd2A O8A -171.05(6)
O2A Pd1A Pd2A N2A -80.68(7)
N1A Pd1A Pd2A N2A 9.83(7)
O6A Pd1A Pd2A N2A -169.44(7)
O4A Pd1A Pd2A N2A 98.33(7)
O2A Pd1A Pd2A O7A 99.10(7)
N1A Pd1A Pd2A O7A -170.39(7)
O6A Pd1A Pd2A O7A 10.34(7)
O4A Pd1A Pd2A O7A -81.88(7)
O2A Pd1A Pd2A O5A -170.55(6)
N1A Pd1A Pd2A O5A -80.04(7)
O6A Pd1A Pd2A O5A 100.69(7)
O4A Pd1A Pd2A O5A 8.47(6)
N1A Pd1A O2A C12A 108.09(15)
O6A Pd1A O2A C12A -71.21(15)
O4A Pd1A O2A C12A 35.9(7)
Pd2A Pd1A O2A C12A -153.48(14)
O2A Pd1A O4A C14A 161.5(5)
N1A Pd1A O4A C14A 89.34(18)
O6A Pd1A O4A C14A -91.44(18)
Pd2A Pd1A O4A C14A -9.35(17)
N2A Pd2A O5A C14A -108.77(18)
O7A Pd2A O5A C14A 72.08(17)
Pd1A Pd2A O5A C14A -11.48(16)
O2A Pd1A O6A C16A -117.43(17)
O4A Pd1A O6A C16A 68.29(17)
Pd2A Pd1A O6A C16A -13.09(16)
O8A Pd2A O7A C16A 82.42(17)
O5A Pd2A O7A C16A -96.22(17)
Pd1A Pd2A O7A C16A -11.94(16)
N2A Pd2A O8A C18A -91.45(16)
O7A Pd2A O8A C18A 87.70(16)
Pd1A Pd2A O8A C18A 171.22(15)
O2A Pd1A N1A C11A 103.99(19)
O4A Pd1A N1A C11A -81.70(19)
Pd2A Pd1A N1A C11A -0.23(19)
O2A Pd1A N1A C1A -76.35(15)
O4A Pd1A N1A C1A 97.96(15)
Pd2A Pd1A N1A C1A 179.43(14)
O8A Pd2A N2A C10A -110.84(19)
O5A Pd2A N2A C10A 67.81(19)
Pd1A Pd2A N2A C10A -16.49(19)
O8A Pd2A N2A C9A 73.27(15)
O5A Pd2A N2A C9A -108.08(16)
Pd1A Pd2A N2A C9A 167.62(14)
C11A N1A C1A C2A 3.5(3)
Pd1A N1A C1A C2A -176.17(18)
N1A C1A C2A C3A -0.8(3)
C1A C2A C3A C4A -2.5(3)
C2A C3A C4A C11A 3.1(3)
C2A C3A C4A C5A -170.8(2)
C3A C4A C5A O1A -8.1(4)
C11A C4A C5A O1A 177.3(2)
C3A C4A C5A C6A 171.3(2)
C11A C4A C5A C6A -3.2(2)
O1A C5A C6A C7A 5.6(4)
C4A C5A C6A C7A -173.9(2)
O1A C5A C6A C10A -175.2(2)
C4A C5A C6A C10A 5.4(2)
C10A C6A C7A C8A 0.5(3)
C5A C6A C7A C8A 179.6(2)
C6A C7A C8A C9A 1.8(3)
C10A N2A C9A C8A -1.4(3)
Pd2A N2A C9A C8A 175.00(18)
C7A C8A C9A N2A -1.5(4)
C9A N2A C10A C6A 3.8(3)
Pd2A N2A C10A C6A -171.97(16)
C9A N2A C10A C11A -172.9(2)
Pd2A N2A C10A C11A 11.4(4)
C7A C6A C10A N2A -3.5(3)
C5A C6A C10A N2A 177.3(2)
C7A C6A C10A C11A 173.9(2)
C5A C6A C10A C11A -5.4(2)
C1A N1A C11A C4A -2.9(3)
Pd1A N1A C11A C4A 176.77(16)
C1A N1A C11A C10A 170.1(2)
Pd1A N1A C11A C10A -10.3(3)
C3A C4A C11A N1A -0.4(3)
C5A C4A C11A N1A 174.53(19)
C3A C4A C11A C10A -174.9(2)
C5A C4A C11A C10A 0.1(2)
N2A C10A C11A N1A 6.7(4)
C6A C10A C11A N1A -170.3(2)
N2A C10A C11A C4A -179.7(2)
C6A C10A C11A C4A 3.3(2)
Pd1A O2A C12A O3A -1.4(3)
Pd1A O2A C12A C13A 179.77(17)
Pd2A O5A C14A O4A 8.5(3)
Pd2A O5A C14A C15A -170.37(15)
Pd1A O4A C14A O5A 3.6(3)
Pd1A O4A C14A C15A -177.48(15)
Pd2A O7A C16A O6A 6.2(3)
Pd2A O7A C16A C17A -174.93(15)
Pd1A O6A C16A O7A 8.6(3)
Pd1A O6A C16A C17A -170.36(15)
Pd2A O8A C18A O9A 5.7(3)
Pd2A O8A C18A C19A -174.59(14)
